data_4511471
loop_
_publ_author_name
'Tan, Ting-Feng'
'Han, Jie'
'Pang, Mei-Li'
'Song, Hai-Bin'
'Ma, Yu-Xin'
'Meng, Ji-Ben'

_publ_section_title
;
 Achiral Benzoic Acid Derivatives as Chiral Cocrystal Building Blocks in
 Supramolecular Chemistry:&#x2009; Adducts with Organic Amines
;
_journal_issue 5
_journal_name_full 'Crystal Growth &amp; Design'
_journal_page_first 1186
_journal_paper_doi 10.1021/cg060009y
_journal_volume 6
_journal_year 2006
_chemical_formula_moiety 'C5 H4 N, C7 H5 N O4'
_chemical_formula_sum 'C12 H9 N2 O4'
_chemical_formula_weight 245.21
_chemical_name_systematic
; 
 ? 
;
_space_group_IT_number 14
_symmetry_cell_setting monoclinic
_symmetry_space_group_name_Hall '-P 2yn'
_symmetry_space_group_name_H-M 'P 1 21/n 1'
_atom_sites_solution_hydrogens geom
_atom_sites_solution_primary direct
_atom_sites_solution_secondary difmap
_audit_creation_method SHELXL-97
_cell_angle_alpha 90.00
_cell_angle_beta 92.555(4)
_cell_angle_gamma 90.00
_cell_formula_units_Z 4
_cell_length_a 7.8399(19)
_cell_length_b 6.8494(17)
_cell_length_c 20.788(5)
_cell_measurement_reflns_used 1319
_cell_measurement_temperature 294(2)
_cell_measurement_theta_max 23.54
_cell_measurement_theta_min 2.82
_cell_volume 1115.2(5)
_computing_cell_refinement 'Bruker SMART'
_computing_data_collection 'Bruker SMART'
_computing_data_reduction 'Bruker SAINT'
_computing_molecular_graphics 'Bruker SHELXTL'
_computing_publication_material 'Bruker SHELXTL'
_computing_structure_refinement 'SHELXL-97 (Sheldrick, 1997)'
_computing_structure_solution 'SHELXS-97 (Sheldrick, 1990)'
_diffrn_ambient_temperature 294(2)
_diffrn_measured_fraction_theta_full 0.999
_diffrn_measured_fraction_theta_max 0.999
_diffrn_measurement_device_type 'CCD area detector'
_diffrn_measurement_method 'phi and omega scans'
_diffrn_radiation_monochromator graphite
_diffrn_radiation_source 'fine-focus sealed tube'
_diffrn_radiation_type MoK\a
_diffrn_radiation_wavelength 0.71073
_diffrn_reflns_av_R_equivalents 0.0406
_diffrn_reflns_av_sigmaI/netI 0.0471
_diffrn_reflns_limit_h_max 9
_diffrn_reflns_limit_h_min -9
_diffrn_reflns_limit_k_max 8
_diffrn_reflns_limit_k_min -7
_diffrn_reflns_limit_l_max 20
_diffrn_reflns_limit_l_min -25
_diffrn_reflns_number 6011
_diffrn_reflns_theta_full 26.37
_diffrn_reflns_theta_max 26.37
_diffrn_reflns_theta_min 1.96
_exptl_absorpt_coefficient_mu 0.112
_exptl_absorpt_correction_T_max 1.000000
_exptl_absorpt_correction_T_min 0.739211
_exptl_absorpt_correction_type multi-scan
_exptl_absorpt_process_details SADABS
_exptl_crystal_colour brown
_exptl_crystal_density_diffrn 1.461
_exptl_crystal_density_meas ?
_exptl_crystal_density_method 'not measured'
_exptl_crystal_description needle
_exptl_crystal_F_000 508
_exptl_crystal_size_max 0.32
_exptl_crystal_size_mid 0.24
_exptl_crystal_size_min 0.20
_refine_diff_density_max 0.156
_refine_diff_density_min -0.169
_refine_diff_density_rms 0.039
_refine_ls_extinction_method none
_refine_ls_goodness_of_fit_ref 0.987
_refine_ls_hydrogen_treatment constr
_refine_ls_matrix_type full
_refine_ls_number_parameters 164
_refine_ls_number_reflns 2270
_refine_ls_number_restraints 0
_refine_ls_restrained_S_all 0.987
_refine_ls_R_factor_all 0.1016
_refine_ls_R_factor_gt 0.0442
_refine_ls_shift/su_max 0.001
_refine_ls_shift/su_mean 0.000
_refine_ls_structure_factor_coef Fsqd
_refine_ls_weighting_details 'calc w=1/[\s^2^(Fo^2^)+(0.0644P)^2^+0.0000P] where P=(Fo^2^+2Fc^2^)/3'
_refine_ls_weighting_scheme calc
_refine_ls_wR_factor_gt 0.1054
_refine_ls_wR_factor_ref 0.1306
_reflns_number_gt 1221
_reflns_number_total 2270
_reflns_threshold_expression >2sigma(I)
_cod_data_source_file cg060009ysi20060107_045849.cif
_cod_data_source_block compound_2
_cod_depositor_comments
;
The following automatic conversions were performed:

'_symmetry_cell_setting' value 'Monoclinic' changed to 'monoclinic'
according to
/usr/data/users/saulius/automatic-downloads/retrospective/ACS/lib/dictionaries/cif_core.dic
dictionary named 'cif_core.dic' version 2.4.2 from
2011-04-26.

'_exptl_absorpt_correction_type' value 'MULTI-SCAN'
changed to 'multi-scan' according to
/usr/data/users/saulius/automatic-downloads/retrospective/ACS/lib/dictionaries/cif_core.dic
dictionary named 'cif_core.dic' version 2.4.2 from 2011-04-26.

Automatic conversion script
Id: cif_fix_values 2281 2013-09-26 08:29:07Z andrius 

The following automatic conversions were performed:

'_exptl_crystal_density_meas' value 'NONE' was changed to '?' - the
value is perceived as not measured.

Automatic conversion script
Id: cif_fix_values 3008 2015-01-20 13:52:24Z robertas 
;
_cod_original_sg_symbol_Hall -P2yn
_cod_original_sg_symbol_H-M P2(1)/n
_cod_database_code 4511471

loop_
_symmetry_equiv_pos_as_xyz
'x, y, z'
'-x+1/2, y+1/2, -z+1/2'
'-x, -y, -z'
'x-1/2, -y-1/2, z-1/2'

loop_
_atom_site_label
_atom_site_type_symbol
_atom_site_fract_x
_atom_site_fract_y
_atom_site_fract_z
_atom_site_U_iso_or_equiv
_atom_site_adp_type
_atom_site_occupancy
_atom_site_symmetry_multiplicity
_atom_site_calc_flag
_atom_site_refinement_flags
O1 O 0.27078(19) 0.2294(2) 0.14380(7) 0.0634(5) Uani 1 1 d .
H1 H 0.2287 0.1372 0.1236 0.095 Uiso 1 1 calc R
O2 O 0.4023(2) 0.2785(2) 0.05300(7) 0.0772(5) Uani 1 1 d .
O3 O 0.7141(2) 1.1463(3) 0.17638(9) 0.0860(6) Uani 1 1 d .
O4 O 0.5885(2) 1.0961(3) 0.26447(9) 0.0894(6) Uani 1 1 d .
N1 N 0.6253(2) 1.0478(3) 0.21057(10) 0.0626(5) Uani 1 1 d .
N2 N 0.1518(2) 0.9207(2) 0.08376(8) 0.0534(5) Uani 1 1 d .
C1 C 0.3682(2) 0.3298(3) 0.10650(9) 0.0497(5) Uani 1 1 d .
C2 C 0.4339(2) 0.5158(3) 0.13574(8) 0.0425(5) Uani 1 1 d .
C3 C 0.5253(2) 0.6401(3) 0.09774(9) 0.0519(6) Uani 1 1 d .
H3 H 0.5453 0.6058 0.0554 0.062 Uiso 1 1 calc R
C4 C 0.5870(3) 0.8144(3) 0.12224(10) 0.0557(6) Uani 1 1 d .
H4 H 0.6478 0.8988 0.0967 0.067 Uiso 1 1 calc R
C5 C 0.5574(2) 0.8612(3) 0.18473(9) 0.0472(5) Uani 1 1 d .
C6 C 0.4674(2) 0.7420(3) 0.22372(9) 0.0524(6) Uani 1 1 d .
H6 H 0.4486 0.7774 0.2660 0.063 Uiso 1 1 calc R
C7 C 0.4052(2) 0.5682(3) 0.19883(9) 0.0512(6) Uani 1 1 d .
H7 H 0.3435 0.4854 0.2245 0.061 Uiso 1 1 calc R
C8 C 0.0497(3) 0.7938(3) 0.11045(10) 0.0587(6) Uani 1 1 d .
H8 H 0.0172 0.8175 0.1522 0.070 Uiso 1 1 calc R
C9 C -0.0112(3) 0.6286(3) 0.07976(10) 0.0568(6) Uani 1 1 d .
H9 H -0.0818 0.5435 0.1011 0.068 Uiso 1 1 calc R
C10 C 0.0320(2) 0.5880(3) 0.01730(9) 0.0437(5) Uani 1 1 d .
C11 C 0.1397(3) 0.7209(3) -0.00982(10) 0.0654(7) Uani 1 1 d .
H11 H 0.1744 0.7014 -0.0515 0.078 Uiso 1 1 calc R
C12 C 0.1961(3) 0.8818(3) 0.02434(11) 0.0688(7) Uani 1 1 d .
H12 H 0.2693 0.9681 0.0047 0.083 Uiso 1 1 calc R

loop_
_atom_site_aniso_label
_atom_site_aniso_U_11
_atom_site_aniso_U_22
_atom_site_aniso_U_33
_atom_site_aniso_U_23
_atom_site_aniso_U_13
_atom_site_aniso_U_12
O1 0.0802(11) 0.0577(11) 0.0535(9) -0.0087(7) 0.0165(8) -0.0189(8)
O2 0.1168(13) 0.0685(12) 0.0484(10) -0.0176(8) 0.0278(8) -0.0252(9)
O3 0.0922(13) 0.0763(13) 0.0889(13) -0.0049(10) -0.0018(10) -0.0301(10)
O4 0.1110(14) 0.0830(14) 0.0746(12) -0.0362(10) 0.0071(10) -0.0077(10)
N1 0.0629(13) 0.0590(14) 0.0649(13) -0.0120(10) -0.0071(10) 0.0020(10)
N2 0.0591(11) 0.0494(12) 0.0518(10) 0.0003(8) 0.0046(8) -0.0041(9)
C1 0.0573(13) 0.0498(14) 0.0425(12) 0.0010(10) 0.0070(10) -0.0006(10)
C2 0.0457(11) 0.0448(12) 0.0371(10) -0.0006(9) 0.0037(8) 0.0026(9)
C3 0.0625(13) 0.0538(14) 0.0400(11) -0.0061(10) 0.0101(9) -0.0020(11)
C4 0.0623(13) 0.0565(15) 0.0492(13) 0.0000(11) 0.0111(10) -0.0069(11)
C5 0.0469(12) 0.0475(13) 0.0469(12) -0.0050(10) -0.0029(9) 0.0033(10)
C6 0.0561(13) 0.0628(16) 0.0385(11) -0.0086(10) 0.0050(9) 0.0032(11)
C7 0.0597(13) 0.0554(15) 0.0391(11) 0.0005(10) 0.0094(9) -0.0018(10)
C8 0.0646(14) 0.0629(16) 0.0494(13) -0.0071(11) 0.0115(10) -0.0079(12)
C9 0.0596(13) 0.0576(15) 0.0543(13) -0.0048(11) 0.0147(10) -0.0132(11)
C10 0.0432(11) 0.0443(12) 0.0433(11) 0.0021(9) -0.0009(8) 0.0017(9)
C11 0.0904(17) 0.0612(16) 0.0456(13) -0.0035(11) 0.0155(11) -0.0205(13)
C12 0.0930(17) 0.0604(16) 0.0541(14) 0.0006(12) 0.0146(12) -0.0255(13)

loop_
_atom_type_symbol
_atom_type_description
_atom_type_scat_dispersion_real
_atom_type_scat_dispersion_imag
_atom_type_scat_source
C C 0.0033 0.0016 'International Tables Vol C Tables 4.2.6.8 and 6.1.1.4'
H H 0.0000 0.0000 'International Tables Vol C Tables 4.2.6.8 and 6.1.1.4'
N N 0.0061 0.0033 'International Tables Vol C Tables 4.2.6.8 and 6.1.1.4'
O O 0.0106 0.0060 'International Tables Vol C Tables 4.2.6.8 and 6.1.1.4'

loop_
_geom_angle_atom_site_label_1
_geom_angle_atom_site_label_2
_geom_angle_atom_site_label_3
_geom_angle
_geom_angle_site_symmetry_3
C1 O1 H1 109.5 .
O4 N1 O3 123.5(2) .
O4 N1 C5 118.3(2) .
O3 N1 C5 118.21(19) .
C8 N2 C12 116.63(19) .
O2 C1 O1 123.50(19) .
O2 C1 C2 122.48(17) .
O1 C1 C2 114.02(16) .
C3 C2 C7 119.34(19) .
C3 C2 C1 118.08(17) .
C7 C2 C1 122.57(17) .
C4 C3 C2 120.31(18) .
C4 C3 H3 119.8 .
C2 C3 H3 119.8 .
C5 C4 C3 118.89(19) .
C5 C4 H4 120.6 .
C3 C4 H4 120.6 .
C4 C5 C6 122.4(2) .
C4 C5 N1 118.35(19) .
C6 C5 N1 119.21(18) .
C5 C6 C7 118.42(18) .
C5 C6 H6 120.8 .
C7 C6 H6 120.8 .
C6 C7 C2 120.60(18) .
C6 C7 H7 119.7 .
C2 C7 H7 119.7 .
N2 C8 C9 123.46(19) .
N2 C8 H8 118.3 .
C9 C8 H8 118.3 .
C8 C9 C10 120.44(19) .
C8 C9 H9 119.8 .
C10 C9 H9 119.8 .
C11 C10 C9 115.51(18) .
C11 C10 C10 122.6(2) 3_565
C9 C10 C10 121.8(2) 3_565
C12 C11 C10 120.5(2) .
C12 C11 H11 119.8 .
C10 C11 H11 119.8 .
N2 C12 C11 123.5(2) .
N2 C12 H12 118.3 .
C11 C12 H12 118.3 .

loop_
_geom_bond_atom_site_label_1
_geom_bond_atom_site_label_2
_geom_bond_distance
_geom_bond_site_symmetry_2
O1 C1 1.308(2) .
O1 H1 0.8200 .
O2 C1 1.208(2) .
O3 N1 1.220(2) .
O4 N1 1.215(2) .
N1 C5 1.476(3) .
N2 C8 1.321(2) .
N2 C12 1.325(2) .
C1 C2 1.493(3) .
C2 C3 1.384(2) .
C2 C7 1.388(2) .
C3 C4 1.377(3) .
C3 H3 0.9300 .
C4 C5 1.368(3) .
C4 H4 0.9300 .
C5 C6 1.369(3) .
C6 C7 1.378(3) .
C6 H6 0.9300 .
C7 H7 0.9300 .
C8 C9 1.374(3) .
C8 H8 0.9300 .
C9 C10 1.384(3) .
C9 H9 0.9300 .
C10 C11 1.379(3) .
C10 C10 1.480(4) 3_565
C11 C12 1.374(3) .
C11 H11 0.9300 .
C12 H12 0.9300 .

loop_
_geom_torsion_atom_site_label_1
_geom_torsion_atom_site_label_2
_geom_torsion_atom_site_label_3
_geom_torsion_atom_site_label_4
_geom_torsion
_geom_torsion_site_symmetry_1
_geom_torsion_site_symmetry_4
O2 C1 C2 C3 5.4(3) . .
O1 C1 C2 C3 -174.32(17) . .
O2 C1 C2 C7 -175.15(19) . .
O1 C1 C2 C7 5.1(3) . .
C7 C2 C3 C4 -0.1(3) . .
C1 C2 C3 C4 179.28(19) . .
C2 C3 C4 C5 0.5(3) . .
C3 C4 C5 C6 -0.6(3) . .
C3 C4 C5 N1 179.55(18) . .
O4 N1 C5 C4 174.74(19) . .
O3 N1 C5 C4 -4.6(3) . .
O4 N1 C5 C6 -5.2(3) . .
O3 N1 C5 C6 175.53(18) . .
C4 C5 C6 C7 0.2(3) . .
N1 C5 C6 C7 -179.87(18) . .
C5 C6 C7 C2 0.1(3) . .
C3 C2 C7 C6 -0.2(3) . .
C1 C2 C7 C6 -179.58(18) . .
C12 N2 C8 C9 -0.3(3) . .
N2 C8 C9 C10 -0.7(3) . .
C8 C9 C10 C11 1.1(3) . .
C8 C9 C10 C10 -179.7(2) . 3_565
C9 C10 C11 C12 -0.6(3) . .
C10 C10 C11 C12 -179.8(2) 3_565 .
C8 N2 C12 C11 0.9(3) . .
C10 C11 C12 N2 -0.4(4) . .
